data_9001843
loop_
_publ_author_name
'Hughes, J. M.'
'Bloodaxe, E. S.'
'Hanchar, J. M.'
'Foord, E. E.'

_publ_section_title
;
 Incorporation of rare earth elements in titanite: Stabilization of the A2/a
 dimorph by creation of antiphase boundaries
 Sample: La-Al
;
_journal_name_full 'American Mineralogist'
_journal_page_first 512
_journal_page_last 516
_journal_volume 82
_journal_year 1997
_chemical_formula_sum 'Ca O5 Si Ti'
_chemical_name_mineral Titanite
_space_group_IT_number 15
_symmetry_space_group_name_Hall '-A 2ya'
_symmetry_space_group_name_H-M 'A 1 2/a 1'
_cell_angle_alpha 90
_cell_angle_beta 113.712
_cell_angle_gamma 90
_cell_length_a 7.0348
_cell_length_b 8.7119
_cell_length_c 6.5498
_cell_formula_units_Z 4
_cell_volume 367.526
_database_code_amcsd 0001899
_exptl_crystal_density_diffrn 3.543
_cod_original_formula_sum 'Ti Ca Si O5'
_cod_database_code 9001843

loop_
_space_group_symop_operation_xyz
x,y,z
x,1/2+y,1/2+z
1/2+x,-y,z
1/2+x,1/2-y,1/2+z
1/2-x,y,-z
1/2-x,1/2+y,1/2-z
-x,-y,-z
-x,1/2-y,1/2-z

loop_
_atom_site_label
_atom_site_fract_x
_atom_site_fract_y
_atom_site_fract_z
_atom_site_U_iso_or_equiv
Ti 0.50000 0.00000 0.50000 0.00878
Ca 0.25000 0.16868 0.00000 0.01340
Si 0.75000 0.18262 0.00000 0.00528
O1 0.75000 0.06980 0.50000 0.00874
O2 0.91140 0.06610 0.18530 0.00975
O3 0.38270 0.21080 0.39700 0.00861

loop_
_cod_related_entry_id
_cod_related_entry_database
_cod_related_entry_code
1 AMCSD 0001899
